data_4032627
loop_
_publ_author_name
'Kalmode, Hanuman P.'
'Handore, Kishor L.'
'Reddy, D. Srinivasa'

_publ_section_title
;
 Access to Fused Tricyclic \g-Butyrolactones, A Natural Product-like
 Scaffold.
;
_journal_issue 14
_journal_name_full 'The Journal of organic chemistry'
_journal_page_first 7614
_journal_page_last 7620
_journal_paper_doi 10.1021/acs.joc.7b00794
_journal_volume 82
_journal_year 2017
_chemical_formula_moiety 'C14 H18 O3'
_chemical_formula_sum 'C14 H18 O3'
_chemical_formula_weight 234.28
_space_group_crystal_system monoclinic
_space_group_IT_number 14
_space_group_name_Hall '-P 2ybc'
_space_group_name_H-M_alt 'P 1 21/c 1'
_symmetry_space_group_name_Hall '-P 2ybc'
_symmetry_space_group_name_H-M 'P 1 21/c 1'
_atom_sites_solution_hydrogens geom
_audit_creation_method SHELXL-2014/7
_cell_angle_alpha 90
_cell_angle_beta 106.976(2)
_cell_angle_gamma 90
_cell_formula_units_Z 4
_cell_length_a 13.8806(7)
_cell_length_b 8.3368(4)
_cell_length_c 10.7495(5)
_cell_measurement_reflns_used 8275
_cell_measurement_temperature 100(2)
_cell_measurement_theta_max 30.50
_cell_measurement_theta_min 2.89
_cell_volume 1189.73(10)
_computing_cell_refinement 'Bruker SAINT'
_computing_data_collection 'Bruker APEX2'
_computing_data_reduction 'Bruker SAINT'
_computing_molecular_graphics 'Bruker SHELXTL'
_computing_publication_material 'Bruker SHELXTL'
_computing_structure_refinement 'SHELXL-2014 (Sheldrick 2014)'
_computing_structure_solution 'SHELXS-97 (Sheldrick 2008)'
_diffrn_ambient_temperature 100(2)
_diffrn_measured_fraction_theta_full 0.986
_diffrn_measured_fraction_theta_max 0.986
_diffrn_measurement_device_type 'Bruker APEX-II CCD'
_diffrn_measurement_method '\f and \w scans'
_diffrn_radiation_type MoK\a
_diffrn_radiation_wavelength 0.71073
_diffrn_reflns_av_R_equivalents 0.0292
_diffrn_reflns_av_unetI/netI 0.0258
_diffrn_reflns_Laue_measured_fraction_full 0.986
_diffrn_reflns_Laue_measured_fraction_max 0.986
_diffrn_reflns_limit_h_max 19
_diffrn_reflns_limit_h_min -19
_diffrn_reflns_limit_k_max 11
_diffrn_reflns_limit_k_min -11
_diffrn_reflns_limit_l_max 14
_diffrn_reflns_limit_l_min -15
_diffrn_reflns_number 16820
_diffrn_reflns_point_group_measured_fraction_full 0.986
_diffrn_reflns_point_group_measured_fraction_max 0.986
_diffrn_reflns_theta_full 25.242
_diffrn_reflns_theta_max 30.510
_diffrn_reflns_theta_min 2.885
_exptl_absorpt_coefficient_mu 0.091
_exptl_absorpt_correction_T_max 0.994
_exptl_absorpt_correction_T_min 0.958
_exptl_absorpt_correction_type multi-scan
_exptl_absorpt_process_details 'SADABS (BRUKER, 2006)'
_exptl_crystal_colour COLOURLESS
_exptl_crystal_density_diffrn 1.308
_exptl_crystal_description PLATE
_exptl_crystal_F_000 504
_exptl_crystal_size_max 0.482
_exptl_crystal_size_mid 0.157
_exptl_crystal_size_min 0.071
_refine_diff_density_max 0.382
_refine_diff_density_min -0.196
_refine_diff_density_rms 0.046
_refine_ls_extinction_coef 0.008(2)
_refine_ls_extinction_expression Fc^*^=kFc[1+0.001xFc^2^\l^3^/sin(2\q)]^-1/4^
_refine_ls_extinction_method 'SHELXL-2014/7 (Sheldrick 2014'
_refine_ls_goodness_of_fit_ref 1.089
_refine_ls_hydrogen_treatment constr
_refine_ls_matrix_type full
_refine_ls_number_parameters 158
_refine_ls_number_reflns 3570
_refine_ls_number_restraints 0
_refine_ls_restrained_S_all 1.089
_refine_ls_R_factor_all 0.0470
_refine_ls_R_factor_gt 0.0385
_refine_ls_shift/su_max 0.000
_refine_ls_shift/su_mean 0.000
_refine_ls_structure_factor_coef Fsqd
_refine_ls_weighting_details 'w=1/[\s^2^(Fo^2^)+(0.0406P)^2^+0.4428P] where P=(Fo^2^+2Fc^2^)/3'
_refine_ls_weighting_scheme calc
_refine_ls_wR_factor_gt 0.0953
_refine_ls_wR_factor_ref 0.1004
_reflns_Friedel_coverage 0.000
_reflns_number_gt 3098
_reflns_number_total 3570
_reflns_threshold_expression 'I > 2\s(I)'
_cod_data_source_file jo7b00794_si_002.cif
_cod_data_source_block mo_2_136_C_0ma_a
_cod_depositor_comments
;
The following automatic conversions were performed:

'_exptl_absorpt_correction_type' value 'MULTI-SCAN' changed to
'multi-scan' according to
/home/data/users/saulius/crontab/automatic-downloads/rss-feeds/ACS/lib/dictionaries/cif_core.dic
dictionary named 'cif_core.dic' version 2.4.2 from 2011-04-26.

Automatic conversion script
Id: cif_fix_values 4973 2017-02-22 13:04:09Z antanas 

 Adding full bibliography for 4032626--4032627.cif.
;
_cod_database_code 4032627
_shelx_shelxl_version_number 2014/7
_shelx_space_group_comment
;
The symmetry employed for this shelxl refinement is uniquely defined
by the following loop, which should always be used as a source of
symmetry information in preference to the above space-group names.
They are only intended as comments.
;
_shelx_estimated_absorpt_t_min 0.958
_shelx_estimated_absorpt_t_max 0.994

loop_
_space_group_symop_operation_xyz
'x, y, z'
'-x, y+1/2, -z+1/2'
'-x, -y, -z'
'x, -y-1/2, z-1/2'

loop_
_atom_site_label
_atom_site_type_symbol
_atom_site_fract_x
_atom_site_fract_y
_atom_site_fract_z
_atom_site_U_iso_or_equiv
_atom_site_adp_type
_atom_site_occupancy
_atom_site_site_symmetry_order
_atom_site_calc_flag
_atom_site_refinement_flags_posn
_atom_site_refinement_flags_adp
O3 O 0.38797(5) 0.30283(9) 0.72343(7) 0.01821(16) Uani 1 1 d . .
O2 O 0.32368(6) 0.51586(9) 0.79470(7) 0.01993(17) Uani 1 1 d . .
O1 O 0.04324(7) 0.69846(11) 0.70357(10) 0.0327(2) Uani 1 1 d . .
C6 C 0.14188(7) 0.33528(11) 0.62182(9) 0.01374(18) Uani 1 1 d . .
C2 C 0.23294(7) 0.39665(11) 0.58423(9) 0.01198(17) Uani 1 1 d . .
C7 C 0.07670(7) 0.43411(12) 0.65293(10) 0.01652(19) Uani 1 1 d . .
H7 H 0.0212 0.3906 0.6765 0.020 Uiso 1 1 calc R U
C12 C 0.37401(7) 0.20733(12) 0.60392(9) 0.01437(18) Uani 1 1 d . .
C1 C 0.20576(7) 0.55449(11) 0.50686(10) 0.01471(18) Uani 1 1 d . .
H1 H 0.1521 0.5288 0.4244 0.018 Uiso 1 1 calc R U
C11 C 0.31807(7) 0.41702(11) 0.71094(9) 0.01394(18) Uani 1 1 d . .
C3 C 0.26702(7) 0.25341(11) 0.51502(9) 0.01266(17) Uani 1 1 d . .
H3 H 0.2714 0.2881 0.4278 0.015 Uiso 1 1 calc R U
C4 C 0.18294(7) 0.12687(12) 0.49802(10) 0.01711(19) Uani 1 1 d . .
H4B H 0.1306 0.1411 0.4136 0.021 Uiso 1 1 calc R U
H4A H 0.2109 0.0171 0.5019 0.021 Uiso 1 1 calc R U
C10 C 0.29362(8) 0.62883(13) 0.46890(11) 0.0204(2) Uani 1 1 d . .
H10C H 0.2712 0.7276 0.4195 0.031 Uiso 1 1 calc R U
H10A H 0.3178 0.5529 0.4152 0.031 Uiso 1 1 calc R U
H10B H 0.3483 0.6537 0.5476 0.031 Uiso 1 1 calc R U
C13 C 0.45762(8) 0.25938(13) 0.54751(10) 0.0199(2) Uani 1 1 d . .
H13A H 0.4500 0.3736 0.5254 0.030 Uiso 1 1 calc R U
H13C H 0.4536 0.1968 0.4690 0.030 Uiso 1 1 calc R U
H13B H 0.5231 0.2412 0.6118 0.030 Uiso 1 1 calc R U
C9 C 0.16106(8) 0.67630(12) 0.58182(11) 0.0183(2) Uani 1 1 d . .
H9A H 0.2173 0.7300 0.6469 0.022 Uiso 1 1 calc R U
H9B H 0.1249 0.7594 0.5200 0.022 Uiso 1 1 calc R U
C8 C 0.08954(8) 0.60880(13) 0.65128(10) 0.0191(2) Uani 1 1 d . .
C5 C 0.13875(8) 0.15580(12) 0.61160(10) 0.0175(2) Uani 1 1 d . .
H5B H 0.0689 0.1149 0.5915 0.021 Uiso 1 1 calc R U
H5A H 0.1806 0.1050 0.6927 0.021 Uiso 1 1 calc R U
C14 C 0.38851(8) 0.03337(13) 0.64626(11) 0.0220(2) Uani 1 1 d . .
H14B H 0.4557 0.0194 0.7079 0.033 Uiso 1 1 calc R U
H14C H 0.3820 -0.0350 0.5700 0.033 Uiso 1 1 calc R U
H14A H 0.3373 0.0032 0.6882 0.033 Uiso 1 1 calc R U

loop_
_atom_site_aniso_label
_atom_site_aniso_U_11
_atom_site_aniso_U_22
_atom_site_aniso_U_33
_atom_site_aniso_U_23
_atom_site_aniso_U_13
_atom_site_aniso_U_12
O3 0.0184(3) 0.0218(4) 0.0128(3) -0.0035(3) 0.0020(3) 0.0043(3)
O2 0.0227(4) 0.0201(4) 0.0167(4) -0.0064(3) 0.0053(3) -0.0021(3)
O1 0.0394(5) 0.0263(4) 0.0416(5) -0.0046(4) 0.0261(4) 0.0072(4)
C6 0.0148(4) 0.0149(4) 0.0115(4) 0.0009(3) 0.0037(3) -0.0019(3)
C2 0.0138(4) 0.0110(4) 0.0116(4) -0.0003(3) 0.0045(3) -0.0003(3)
C7 0.0161(4) 0.0195(5) 0.0150(4) 0.0007(3) 0.0063(3) -0.0002(3)
C12 0.0161(4) 0.0151(4) 0.0121(4) -0.0019(3) 0.0043(3) 0.0014(3)
C1 0.0179(4) 0.0121(4) 0.0156(4) 0.0018(3) 0.0072(3) 0.0007(3)
C11 0.0147(4) 0.0145(4) 0.0138(4) 0.0002(3) 0.0059(3) -0.0018(3)
C3 0.0150(4) 0.0119(4) 0.0113(4) -0.0012(3) 0.0042(3) 0.0002(3)
C4 0.0187(4) 0.0138(4) 0.0184(5) -0.0035(3) 0.0045(3) -0.0019(3)
C10 0.0253(5) 0.0158(4) 0.0239(5) 0.0040(4) 0.0131(4) -0.0007(4)
C13 0.0170(4) 0.0244(5) 0.0192(5) 0.0002(4) 0.0070(4) 0.0010(4)
C9 0.0225(5) 0.0121(4) 0.0224(5) 0.0000(3) 0.0098(4) 0.0021(4)
C8 0.0204(5) 0.0190(5) 0.0195(5) -0.0015(4) 0.0081(4) 0.0035(4)
C5 0.0185(4) 0.0140(4) 0.0210(5) 0.0011(3) 0.0073(4) -0.0027(3)
C14 0.0223(5) 0.0172(5) 0.0254(5) 0.0040(4) 0.0055(4) 0.0047(4)

loop_
_atom_type_symbol
_atom_type_description
_atom_type_scat_dispersion_real
_atom_type_scat_dispersion_imag
_atom_type_scat_source
C C 0.0033 0.0016 'International Tables Vol C Tables 4.2.6.8 and 6.1.1.4'
H H 0.0000 0.0000 'International Tables Vol C Tables 4.2.6.8 and 6.1.1.4'
O O 0.0106 0.0060 'International Tables Vol C Tables 4.2.6.8 and 6.1.1.4'

loop_
_geom_angle_atom_site_label_1
_geom_angle_atom_site_label_2
_geom_angle_atom_site_label_3
_geom_angle
C11 O3 C12 112.93(7)
C7 C6 C5 128.76(9)
C7 C6 C2 122.28(9)
C5 C6 C2 108.91(8)
C6 C2 C11 106.62(7)
C6 C2 C1 109.76(7)
C11 C2 C1 112.88(8)
C6 C2 C3 105.15(7)
C11 C2 C3 104.35(7)
C1 C2 C3 117.29(8)
C6 C7 C8 121.01(9)
C6 C7 H7 119.5
C8 C7 H7 119.5
O3 C12 C14 106.42(8)
O3 C12 C13 105.76(8)
C14 C12 C13 110.05(8)
O3 C12 C3 105.06(7)
C14 C12 C3 116.00(8)
C13 C12 C3 112.70(8)
C10 C1 C9 110.41(8)
C10 C1 C2 113.68(8)
C9 C1 C2 110.72(8)
C10 C1 H1 107.2
C9 C1 H1 107.2
C2 C1 H1 107.2
O2 C11 O3 121.62(9)
O2 C11 C2 127.25(9)
O3 C11 C2 111.06(8)
C4 C3 C2 104.88(7)
C4 C3 C12 117.09(8)
C2 C3 C12 105.34(7)
C4 C3 H3 109.7
C2 C3 H3 109.7
C12 C3 H3 109.7
C5 C4 C3 105.18(8)
C5 C4 H4B 110.7
C3 C4 H4B 110.7
C5 C4 H4A 110.7
C3 C4 H4A 110.7
H4B C4 H4A 108.8
C1 C10 H10C 109.5
C1 C10 H10A 109.5
H10C C10 H10A 109.5
C1 C10 H10B 109.5
H10C C10 H10B 109.5
H10A C10 H10B 109.5
C12 C13 H13A 109.5
C12 C13 H13C 109.5
H13A C13 H13C 109.5
C12 C13 H13B 109.5
H13A C13 H13B 109.5
H13C C13 H13B 109.5
C8 C9 C1 115.89(8)
C8 C9 H9A 108.3
C1 C9 H9A 108.3
C8 C9 H9B 108.3
C1 C9 H9B 108.3
H9A C9 H9B 107.4
O1 C8 C7 121.22(10)
O1 C8 C9 120.48(10)
C7 C8 C9 118.30(9)
C6 C5 C4 101.82(8)
C6 C5 H5B 111.4
C4 C5 H5B 111.4
C6 C5 H5A 111.4
C4 C5 H5A 111.4
H5B C5 H5A 109.3
C12 C14 H14B 109.5
C12 C14 H14C 109.5
H14B C14 H14C 109.5
C12 C14 H14A 109.5
H14B C14 H14A 109.5
H14C C14 H14A 109.5

loop_
_geom_bond_atom_site_label_1
_geom_bond_atom_site_label_2
_geom_bond_distance
O3 C11 1.3378(12)
O3 C12 1.4753(12)
O2 C11 1.2061(12)
O1 C8 1.2241(13)
C6 C7 1.3364(14)
C6 C5 1.5000(14)
C6 C2 1.5234(13)
C2 C11 1.5299(13)
C2 C1 1.5435(13)
C2 C3 1.5521(13)
C7 C8 1.4680(14)
C7 H7 0.9500
C12 C14 1.5157(14)
C12 C13 1.5211(14)
C12 C3 1.5613(13)
C1 C10 1.5260(14)
C1 C9 1.5353(13)
C1 H1 1.0000
C3 C4 1.5439(13)
C3 H3 1.0000
C4 C5 1.5371(14)
C4 H4B 0.9900
C4 H4A 0.9900
C10 H10C 0.9800
C10 H10A 0.9800
C10 H10B 0.9800
C13 H13A 0.9800
C13 H13C 0.9800
C13 H13B 0.9800
C9 C8 1.5142(14)
C9 H9A 0.9900
C9 H9B 0.9900
C5 H5B 0.9900
C5 H5A 0.9900
C14 H14B 0.9800
C14 H14C 0.9800
C14 H14A 0.9800
